data_4340007
loop_
_publ_author_name
'Adonin, Sergey A.'
'Peresypkina, Eugenia V.'
'Sokolov, Maxim N.'
'Korolkov, Ilya V.'
'Fedin, Vladimir P.'

_publ_section_title
;
 Polyoxomolybdate-Supported Bismuth Trihalides [Mo8O26(BiX3)2](4-) (X =
 Cl, Br, I): Syntheses and Study of Polymorphism.
;
_journal_issue 13
_journal_name_full 'Inorganic chemistry'
_journal_page_first 6886
_journal_page_last 6892
_journal_paper_doi 10.1021/ic500710t
_journal_volume 53
_journal_year 2014
_chemical_formula_moiety 'Bi2 I6 Mo8 O26, 4(C16 H36 N)'
_chemical_formula_structural '(Bu4 N)4[Mo8 O26 (Bi I3)2]'
_chemical_formula_sum 'C64 H144 Bi2 I6 Mo8 N4 O26'
_chemical_formula_weight 3332.71
_chemical_name_systematic
;
 ?
;
_space_group_IT_number 14
_symmetry_cell_setting monoclinic
_symmetry_space_group_name_Hall '-P 2ybc'
_symmetry_space_group_name_H-M 'P 1 21/c 1'
_atom_sites_solution_hydrogens geom
_atom_sites_solution_primary direct
_atom_sites_solution_secondary difmap
_audit_creation_method SHELXL-97
_cell_angle_alpha 90.00
_cell_angle_beta 113.8610(10)
_cell_angle_gamma 90.00
_cell_formula_units_Z 2
_cell_length_a 18.4441(6)
_cell_length_b 16.4254(5)
_cell_length_c 18.4370(5)
_cell_measurement_reflns_used 9948
_cell_measurement_temperature 123.0(2)
_cell_measurement_theta_max 28.1781
_cell_measurement_theta_min 2.3737
_cell_volume 5108.1(3)
_computing_cell_refinement 'Apex2 V.1.27 (Bruker, 2005)'
_computing_data_collection 'Apex2 V.1.27 (Bruker, 2005)'
_computing_data_reduction 'Apex2 V.1.27 (Bruker, 2005)'
_computing_molecular_graphics 'SHELXTL V6.22 (Bruker, 2000-2005)'
_computing_publication_material 'local programs'
_computing_structure_refinement 'SHELXL-97 (Sheldrick, 1997)'
_computing_structure_solution 'SHELXS-97 (Sheldrick, 1990)'
_diffrn_ambient_temperature 123.0(2)
_diffrn_detector_area_resol_mean 25
_diffrn_measured_fraction_theta_full 0.990
_diffrn_measured_fraction_theta_max 0.856
_diffrn_measurement_device_type 'Bruker X8Apex CCD detector'
_diffrn_measurement_method 'combined omega- and phi-scans'
_diffrn_radiation_monochromator graphite
_diffrn_radiation_source 'fine-focus sealed tube'
_diffrn_radiation_type MoK\a
_diffrn_radiation_wavelength 0.71073
_diffrn_reflns_av_R_equivalents 0.0396
_diffrn_reflns_av_sigmaI/netI 0.0479
_diffrn_reflns_limit_h_max 25
_diffrn_reflns_limit_h_min -22
_diffrn_reflns_limit_k_max 22
_diffrn_reflns_limit_k_min -20
_diffrn_reflns_limit_l_max 23
_diffrn_reflns_limit_l_min -16
_diffrn_reflns_number 40619
_diffrn_reflns_theta_full 25.00
_diffrn_reflns_theta_max 28.93
_diffrn_reflns_theta_min 1.73
_exptl_absorpt_coefficient_mu 6.254
_exptl_absorpt_correction_T_max 0.7843
_exptl_absorpt_correction_T_min 0.3985
_exptl_absorpt_correction_type empirical
_exptl_absorpt_process_details 'based on intensities (SADABS, Bruker, 2005)'
_exptl_crystal_colour yellow
_exptl_crystal_density_diffrn 2.167
_exptl_crystal_density_meas ?
_exptl_crystal_density_method 'not measured'
_exptl_crystal_description plate
_exptl_crystal_F_000 3168
_exptl_crystal_size_max 0.38
_exptl_crystal_size_mid 0.19
_exptl_crystal_size_min 0.05
_refine_diff_density_max 0.946
_refine_diff_density_min -1.131
_refine_diff_density_rms 0.178
_refine_ls_extinction_method none
_refine_ls_goodness_of_fit_ref 1.012
_refine_ls_hydrogen_treatment constr
_refine_ls_matrix_type full
_refine_ls_number_parameters 502
_refine_ls_number_reflns 11555
_refine_ls_number_restraints 0
_refine_ls_restrained_S_all 1.012
_refine_ls_R_factor_all 0.0537
_refine_ls_R_factor_gt 0.0305
_refine_ls_shift/su_max 0.001
_refine_ls_shift/su_mean 0.000
_refine_ls_structure_factor_coef Fsqd
_refine_ls_weighting_details 'calc w=1/[\s^2^(Fo^2^)+(0.0192P)^2^+9.5711P] where P=(Fo^2^+2Fc^2^)/3'
_refine_ls_weighting_scheme calc
_refine_ls_wR_factor_gt 0.0532
_refine_ls_wR_factor_ref 0.0607
_reflns_number_gt 8985
_reflns_number_total 11555
_reflns_threshold_expression >2sigma(I)
_cod_data_source_file ic500710t_si_001.cif
_cod_data_source_block compound_3c
_cod_depositor_comments
;Adding full bibliography for 4340001--4340007.cif.

The following automatic conversions were performed:

'_exptl_crystal_density_meas' value 'none' was changed to '?' - the
value is perceived as not measured.

Automatic conversion script
Id: cif_fix_values 3008 2015-01-20 13:52:24Z robertas 
;
_cod_original_sg_symbol_Hall '-P 2ybc '
_cod_original_sg_symbol_H-M P2(1)/c
_cod_database_code 4340007

loop_
_symmetry_equiv_pos_as_xyz
'x, y, z'
'-x, y+1/2, -z+1/2'
'-x, -y, -z'
'x, -y-1/2, z-1/2'

loop_
_atom_site_label
_atom_site_type_symbol
_atom_site_fract_x
_atom_site_fract_y
_atom_site_fract_z
_atom_site_U_iso_or_equiv
_atom_site_adp_type
_atom_site_occupancy
_atom_site_symmetry_multiplicity
_atom_site_calc_flag
_atom_site_refinement_flags
_atom_site_disorder_assembly
_atom_site_disorder_group
Bi1 Bi 0.272741(10) -0.082089(10) 0.159930(11) 0.01593(5) Uani 1 1 d . . .
I1 I 0.29897(2) -0.256561(19) 0.14637(2) 0.03078(9) Uani 1 1 d . . .
I2 I 0.349882(19) -0.08144(2) 0.332256(19) 0.02607(8) Uani 1 1 d . . .
I3 I 0.415685(19) -0.03111(2) 0.14572(2) 0.02704(8) Uani 1 1 d . . .
Mo1 Mo 0.16552(2) 0.13802(2) 0.09325(2) 0.01387(9) Uani 1 1 d . . .
Mo2 Mo 0.07001(2) 0.02103(2) 0.16796(2) 0.01244(9) Uani 1 1 d . . .
Mo3 Mo 0.03000(2) -0.10157(2) 0.02003(2) 0.01065(8) Uani 1 1 d . . .
Mo4 Mo 0.12397(2) 0.01330(2) -0.05531(2) 0.01273(9) Uani 1 1 d . . .
O1 O 0.20259(19) 0.23402(18) 0.11341(19) 0.0212(8) Uani 1 1 d . . .
O2 O 0.03840(19) 0.03192(19) 0.24182(18) 0.0189(7) Uani 1 1 d . . .
O3 O 0.11581(18) -0.15106(17) 0.07258(18) 0.0166(7) Uani 1 1 d . . .
O4 O 0.13250(19) 0.01711(19) -0.14343(18) 0.0188(7) Uani 1 1 d . . .
O1C O 0.07718(17) 0.01899(16) 0.04519(17) 0.0114(6) Uani 1 1 d . . .
O11 O 0.24552(19) 0.07546(18) 0.14409(19) 0.0191(7) Uani 1 1 d . . .
O12 O 0.15341(18) -0.03927(18) 0.20680(18) 0.0175(7) Uani 1 1 d . . .
O13 O 0.20258(18) -0.04508(18) 0.00581(18) 0.0174(7) Uani 1 1 d . . .
O14 O -0.04171(18) -0.17791(17) -0.02050(18) 0.0157(7) Uani 1 1 d . . .
O15 O 0.11461(18) 0.12403(17) 0.16559(18) 0.0164(7) Uani 1 1 d . . .
O16 O -0.00178(17) -0.07018(16) 0.10557(17) 0.0119(6) Uani 1 1 d . . .
O17 O 0.04318(17) -0.07644(16) -0.07770(17) 0.0108(6) Uani 1 1 d . . .
O18 O 0.15780(18) 0.11777(18) -0.01182(18) 0.0156(7) Uani 1 1 d . . .
N1 N -0.1081(2) 0.2634(2) 0.1874(2) 0.0189(9) Uani 1 1 d . . .
N2 N 0.4013(2) 0.2341(2) 0.3112(2) 0.0204(9) Uani 1 1 d . . .
C111 C -0.0263(3) 0.2519(3) 0.1864(3) 0.0217(11) Uani 1 1 d . . .
H11A H -0.0289 0.2678 0.1336 0.026 Uiso 1 1 calc R . .
H11B H -0.0121 0.1934 0.1942 0.026 Uiso 1 1 calc R . .
C112 C 0.0391(3) 0.3012(3) 0.2500(3) 0.0257(12) Uani 1 1 d . . .
H11C H 0.0572 0.2718 0.3011 0.031 Uiso 1 1 calc R . .
H11D H 0.0173 0.3543 0.2568 0.031 Uiso 1 1 calc R . .
C113 C 0.1100(3) 0.3158(3) 0.2285(3) 0.0232(11) Uani 1 1 d . . .
H11E H 0.1538 0.3400 0.2748 0.028 Uiso 1 1 calc R . .
H11F H 0.1287 0.2627 0.2171 0.028 Uiso 1 1 calc R . .
C114 C 0.0911(4) 0.3711(4) 0.1577(4) 0.0488(17) Uani 1 1 d . . .
H11G H 0.1385 0.3778 0.1467 0.073 Uiso 1 1 calc R . .
H11H H 0.0742 0.4244 0.1691 0.073 Uiso 1 1 calc R . .
H11I H 0.0484 0.3471 0.1114 0.073 Uiso 1 1 calc R . .
C121 C -0.1642(3) 0.2009(3) 0.1318(3) 0.0198(11) Uani 1 1 d . . .
H12A H -0.1449 0.1457 0.1520 0.024 Uiso 1 1 calc R . .
H12B H -0.1629 0.2063 0.0789 0.024 Uiso 1 1 calc R . .
C122 C -0.2499(3) 0.2092(3) 0.1228(3) 0.0250(12) Uani 1 1 d . . .
H12C H -0.2517 0.2038 0.1755 0.030 Uiso 1 1 calc R . .
H12D H -0.2700 0.2640 0.1019 0.030 Uiso 1 1 calc R . .
C123 C -0.3032(3) 0.1448(3) 0.0671(3) 0.0271(12) Uani 1 1 d . . .
H12E H -0.2826 0.0899 0.0872 0.033 Uiso 1 1 calc R . .
H12F H -0.3028 0.1511 0.0139 0.033 Uiso 1 1 calc R . .
C124 C -0.3880(3) 0.1526(4) 0.0608(3) 0.0362(14) Uani 1 1 d . . .
H12G H -0.4211 0.1105 0.0250 0.054 Uiso 1 1 calc R . .
H12H H -0.4088 0.2065 0.0398 0.054 Uiso 1 1 calc R . .
H12I H -0.3884 0.1458 0.1134 0.054 Uiso 1 1 calc R . .
C131 C -0.1381(3) 0.3487(3) 0.1604(3) 0.0202(11) Uani 1 1 d . . .
H13A H -0.1874 0.3569 0.1685 0.024 Uiso 1 1 calc R . .
H13B H -0.0984 0.3879 0.1950 0.024 Uiso 1 1 calc R . .
C132 C -0.1549(3) 0.3692(3) 0.0751(3) 0.0266(12) Uani 1 1 d . . .
H13C H -0.1058 0.3632 0.0660 0.032 Uiso 1 1 calc R . .
H13D H -0.1950 0.3311 0.0393 0.032 Uiso 1 1 calc R . .
C133 C -0.1852(3) 0.4557(3) 0.0566(3) 0.0290(12) Uani 1 1 d . . .
H13E H -0.1455 0.4934 0.0935 0.035 Uiso 1 1 calc R . .
H13F H -0.2346 0.4611 0.0651 0.035 Uiso 1 1 calc R . .
C134 C -0.2015(3) 0.4795(3) -0.0284(3) 0.0346(14) Uani 1 1 d . . .
H13G H -0.2248 0.5341 -0.0392 0.052 Uiso 1 1 calc R . .
H13H H -0.2384 0.4404 -0.0650 0.052 Uiso 1 1 calc R . .
H13I H -0.1517 0.4793 -0.0356 0.052 Uiso 1 1 calc R . .
C141 C -0.1029(3) 0.2523(3) 0.2713(3) 0.0209(11) Uani 1 1 d . . .
H14A H -0.1558 0.2628 0.2712 0.025 Uiso 1 1 calc R . .
H14B H -0.0659 0.2936 0.3061 0.025 Uiso 1 1 calc R . .
C142 C -0.0751(3) 0.1682(3) 0.3065(3) 0.0273(12) Uani 1 1 d . . .
H14C H -0.1187 0.1287 0.2817 0.033 Uiso 1 1 calc R . .
H14D H -0.0300 0.1511 0.2940 0.033 Uiso 1 1 calc R . .
C143 C -0.0500(3) 0.1667(3) 0.3944(3) 0.0323(14) Uani 1 1 d . . .
H14E H -0.0961 0.1805 0.4068 0.039 Uiso 1 1 calc R . .
H14F H -0.0088 0.2087 0.4190 0.039 Uiso 1 1 calc R . .
C144 C -0.0176(4) 0.0843(3) 0.4300(3) 0.0354(14) Uani 1 1 d . . .
H14G H -0.0033 0.0856 0.4873 0.053 Uiso 1 1 calc R . .
H14H H 0.0295 0.0716 0.4201 0.053 Uiso 1 1 calc R . .
H14I H -0.0581 0.0424 0.4056 0.053 Uiso 1 1 calc R . .
C211 C 0.4004(3) 0.2227(3) 0.2290(3) 0.0263(12) Uani 1 1 d . A .
H21A H 0.4010 0.1636 0.2189 0.032 Uiso 1 1 calc R . .
H21B H 0.3498 0.2446 0.1896 0.032 Uiso 1 1 calc R . .
C212 C 0.4675(3) 0.2619(3) 0.2144(4) 0.0354(14) Uani 1 1 d . . .
H21M H 0.4729 0.3156 0.2285 0.042 Uiso 1 1 d . . .
H21N H 0.5112 0.2421 0.2632 0.042 Uiso 1 1 d . . .
C213 C 0.4461(8) 0.2651(7) 0.1168(7) 0.038(3) Uiso 0.50 1 d P A 1
H21C H 0.4011 0.3029 0.0910 0.046 Uiso 0.50 1 calc PR A 1
H21D H 0.4924 0.2872 0.1091 0.046 Uiso 0.50 1 calc PR A 1
C214 C 0.4253(7) 0.1852(7) 0.0775(7) 0.031(3) Uiso 0.50 1 d P A 1
H21E H 0.4265 0.1884 0.0249 0.047 Uiso 0.50 1 calc PR A 1
H21F H 0.3721 0.1696 0.0719 0.047 Uiso 0.50 1 calc PR A 1
H21G H 0.4637 0.1443 0.1094 0.047 Uiso 0.50 1 calc PR A 1
C215 C 0.4893(6) 0.2199(6) 0.1594(6) 0.023(2) Uiso 0.50 1 d P A 2
H21H H 0.5016 0.1624 0.1757 0.028 Uiso 0.50 1 calc PR A 2
H21I H 0.5369 0.2452 0.1568 0.028 Uiso 0.50 1 calc PR A 2
C216 C 0.4202(9) 0.2248(10) 0.0796(9) 0.052(4) Uiso 0.50 1 d P A 2
H21J H 0.4390 0.2156 0.0376 0.078 Uiso 0.50 1 calc PR A 2
H21K H 0.3958 0.2788 0.0731 0.078 Uiso 0.50 1 calc PR A 2
H21L H 0.3810 0.1831 0.0764 0.078 Uiso 0.50 1 calc PR A 2
C221 C 0.4762(3) 0.1983(3) 0.3744(3) 0.0321(13) Uani 1 1 d . . .
H22A H 0.4710 0.2001 0.4258 0.038 Uiso 1 1 calc R . .
H22B H 0.5213 0.2337 0.3792 0.038 Uiso 1 1 calc R . .
C222 C 0.4963(3) 0.1114(3) 0.3606(3) 0.0358(14) Uani 1 1 d . . .
H22C H 0.4487 0.0767 0.3469 0.043 Uiso 1 1 calc R . .
H22D H 0.5123 0.1104 0.3154 0.043 Uiso 1 1 calc R . .
C223 C 0.5627(4) 0.0778(4) 0.4335(4) 0.0448(16) Uani 1 1 d . . .
H22E H 0.6098 0.1133 0.4471 0.054 Uiso 1 1 calc R . .
H22F H 0.5464 0.0796 0.4784 0.054 Uiso 1 1 calc R . .
C224 C 0.5860(4) -0.0083(4) 0.4241(4) 0.059(2) Uani 1 1 d . . .
H22G H 0.6326 -0.0241 0.4714 0.089 Uiso 1 1 calc R . .
H22H H 0.5985 -0.0116 0.3774 0.089 Uiso 1 1 calc R . .
H22I H 0.5419 -0.0451 0.4173 0.089 Uiso 1 1 calc R . .
C231 C 0.4013(3) 0.3239(3) 0.3306(3) 0.0244(12) Uani 1 1 d . . .
H23A H 0.4032 0.3287 0.3848 0.029 Uiso 1 1 calc R . .
H23B H 0.4505 0.3485 0.3311 0.029 Uiso 1 1 calc R . .
C232 C 0.3317(3) 0.3734(3) 0.2752(3) 0.0278(12) Uani 1 1 d . . .
H23C H 0.2816 0.3494 0.2731 0.033 Uiso 1 1 calc R . .
H23D H 0.3305 0.3723 0.2211 0.033 Uiso 1 1 calc R . .
C233 C 0.3389(3) 0.4608(3) 0.3045(4) 0.0402(15) Uani 1 1 d . . .
H23E H 0.3421 0.4609 0.3594 0.048 Uiso 1 1 calc R . .
H23F H 0.3889 0.4843 0.3059 0.048 Uiso 1 1 calc R . .
C234 C 0.2705(4) 0.5143(3) 0.2534(4) 0.0419(16) Uani 1 1 d . . .
H23G H 0.2824 0.5712 0.2700 0.063 Uiso 1 1 calc R . .
H23H H 0.2222 0.4975 0.2594 0.063 Uiso 1 1 calc R . .
H23I H 0.2624 0.5089 0.1977 0.063 Uiso 1 1 calc R . .
C241 C 0.3275(3) 0.1919(3) 0.3101(3) 0.0234(11) Uani 1 1 d . . .
H24A H 0.2813 0.2109 0.2629 0.028 Uiso 1 1 calc R . .
H24B H 0.3330 0.1326 0.3037 0.028 Uiso 1 1 calc R . .
C242 C 0.3095(3) 0.2049(3) 0.3826(3) 0.0294(13) Uani 1 1 d . . .
H24C H 0.3009 0.2636 0.3885 0.035 Uiso 1 1 calc R . .
H24D H 0.3552 0.1867 0.4307 0.035 Uiso 1 1 calc R . .
C243 C 0.2357(3) 0.1571(3) 0.3746(3) 0.0280(12) Uani 1 1 d . . .
H24E H 0.2481 0.0982 0.3792 0.034 Uiso 1 1 calc R . .
H24F H 0.1933 0.1670 0.3213 0.034 Uiso 1 1 calc R . .
C244 C 0.2060(4) 0.1816(3) 0.4381(4) 0.0392(15) Uani 1 1 d . . .
H24G H 0.1587 0.1498 0.4310 0.059 Uiso 1 1 calc R . .
H24H H 0.1928 0.2397 0.4330 0.059 Uiso 1 1 calc R . .
H24I H 0.2475 0.1710 0.4908 0.059 Uiso 1 1 calc R . .

loop_
_atom_site_aniso_label
_atom_site_aniso_U_11
_atom_site_aniso_U_22
_atom_site_aniso_U_33
_atom_site_aniso_U_23
_atom_site_aniso_U_13
_atom_site_aniso_U_12
Bi1 0.01419(9) 0.01446(9) 0.01764(10) 0.00135(7) 0.00487(7) 0.00201(7)
I1 0.02215(18) 0.01595(16) 0.0474(2) -0.00308(15) 0.00692(16) 0.00351(13)
I2 0.02097(18) 0.03497(19) 0.01836(18) 0.00329(15) 0.00391(14) -0.00402(14)
I3 0.01967(18) 0.02885(18) 0.0356(2) 0.00095(15) 0.01423(15) 0.00065(14)
Mo1 0.0138(2) 0.01036(18) 0.0158(2) -0.00075(16) 0.00432(17) -0.00070(15)
Mo2 0.0150(2) 0.01191(18) 0.0103(2) 0.00026(16) 0.00500(16) 0.00131(15)
Mo3 0.0131(2) 0.00763(17) 0.0115(2) 0.00096(15) 0.00520(16) 0.00187(14)
Mo4 0.0135(2) 0.01236(19) 0.0139(2) 0.00069(16) 0.00713(17) 0.00118(15)
O1 0.0197(18) 0.0161(16) 0.024(2) -0.0015(14) 0.0051(15) -0.0030(14)
O2 0.0230(19) 0.0220(17) 0.0152(18) 0.0020(14) 0.0113(15) 0.0029(14)
O3 0.0220(18) 0.0103(15) 0.0171(18) 0.0020(13) 0.0074(14) 0.0046(13)
O4 0.0226(19) 0.0205(17) 0.0171(18) 0.0028(14) 0.0118(15) 0.0021(14)
O1C 0.0165(16) 0.0057(14) 0.0128(17) 0.0011(12) 0.0066(13) 0.0018(12)
O11 0.0181(17) 0.0163(16) 0.0217(19) -0.0004(14) 0.0068(14) 0.0009(14)
O12 0.0182(18) 0.0177(16) 0.0162(18) 0.0008(14) 0.0064(14) 0.0005(13)
O13 0.0162(17) 0.0169(16) 0.0206(19) 0.0013(14) 0.0090(14) 0.0038(13)
O14 0.0155(17) 0.0123(15) 0.0182(18) 0.0014(13) 0.0057(14) -0.0002(13)
O15 0.0203(18) 0.0112(15) 0.0172(18) -0.0059(13) 0.0072(14) -0.0010(13)
O16 0.0155(16) 0.0105(15) 0.0121(17) 0.0028(13) 0.0080(13) 0.0012(12)
O17 0.0129(16) 0.0094(14) 0.0112(16) -0.0007(12) 0.0059(13) 0.0014(12)
O18 0.0169(17) 0.0141(15) 0.0179(18) -0.0002(13) 0.0091(14) -0.0014(13)
N1 0.025(2) 0.0132(19) 0.021(2) -0.0042(17) 0.0113(18) 0.0020(17)
N2 0.016(2) 0.019(2) 0.024(2) -0.0065(18) 0.0052(18) -0.0047(17)
C111 0.019(3) 0.022(3) 0.029(3) -0.007(2) 0.014(2) 0.001(2)
C112 0.022(3) 0.022(3) 0.028(3) -0.009(2) 0.006(2) 0.003(2)
C113 0.019(3) 0.021(3) 0.025(3) -0.004(2) 0.004(2) 0.000(2)
C114 0.036(4) 0.043(4) 0.065(5) 0.017(3) 0.018(3) -0.008(3)
C121 0.021(3) 0.017(2) 0.022(3) -0.006(2) 0.009(2) -0.001(2)
C122 0.024(3) 0.025(3) 0.029(3) -0.007(2) 0.014(2) 0.003(2)
C123 0.023(3) 0.031(3) 0.030(3) -0.006(2) 0.014(2) 0.000(2)
C124 0.029(3) 0.048(4) 0.032(3) -0.007(3) 0.012(3) -0.001(3)
C131 0.026(3) 0.014(2) 0.022(3) -0.003(2) 0.011(2) 0.002(2)
C132 0.031(3) 0.025(3) 0.021(3) 0.000(2) 0.009(2) 0.007(2)
C133 0.037(3) 0.024(3) 0.027(3) 0.003(2) 0.014(3) 0.001(2)
C134 0.039(4) 0.034(3) 0.031(3) 0.006(3) 0.016(3) 0.004(3)
C141 0.027(3) 0.017(2) 0.021(3) -0.005(2) 0.012(2) -0.002(2)
C142 0.037(3) 0.017(2) 0.031(3) -0.003(2) 0.016(3) 0.004(2)
C143 0.045(4) 0.018(3) 0.026(3) -0.005(2) 0.006(3) 0.007(2)
C144 0.053(4) 0.019(3) 0.029(3) 0.004(2) 0.012(3) 0.008(3)
C211 0.023(3) 0.030(3) 0.025(3) -0.007(2) 0.009(2) -0.005(2)
C212 0.031(3) 0.031(3) 0.046(4) -0.010(3) 0.018(3) -0.008(2)
C221 0.022(3) 0.030(3) 0.031(3) -0.009(3) -0.003(2) -0.007(2)
C222 0.032(3) 0.027(3) 0.041(4) -0.003(3) 0.006(3) -0.002(2)
C223 0.032(4) 0.040(4) 0.046(4) 0.002(3) -0.001(3) 0.003(3)
C224 0.028(4) 0.039(4) 0.086(6) 0.012(4) -0.003(4) 0.005(3)
C231 0.022(3) 0.020(3) 0.030(3) -0.011(2) 0.010(2) -0.007(2)
C232 0.032(3) 0.022(3) 0.030(3) -0.002(2) 0.014(3) -0.001(2)
C233 0.036(4) 0.027(3) 0.057(4) -0.009(3) 0.018(3) 0.000(3)
C234 0.052(4) 0.029(3) 0.042(4) 0.001(3) 0.016(3) 0.008(3)
C241 0.020(3) 0.022(3) 0.027(3) -0.004(2) 0.008(2) -0.006(2)
C242 0.033(3) 0.029(3) 0.023(3) -0.001(2) 0.008(2) -0.006(2)
C243 0.033(3) 0.018(3) 0.035(3) 0.005(2) 0.017(3) -0.001(2)
C244 0.045(4) 0.037(3) 0.044(4) 0.001(3) 0.027(3) -0.004(3)

loop_
_atom_type_symbol
_atom_type_description
_atom_type_scat_dispersion_real
_atom_type_scat_dispersion_imag
_atom_type_scat_source
C C 0.0033 0.0016 'International Tables Vol C Tables 4.2.6.8 and 6.1.1.4'
H H 0.0000 0.0000 'International Tables Vol C Tables 4.2.6.8 and 6.1.1.4'
N N 0.0061 0.0033 'International Tables Vol C Tables 4.2.6.8 and 6.1.1.4'
O O 0.0106 0.0060 'International Tables Vol C Tables 4.2.6.8 and 6.1.1.4'
Mo Mo -1.6832 0.6857 'International Tables Vol C Tables 4.2.6.8 and 6.1.1.4'
I I -0.4742 1.8119 'International Tables Vol C Tables 4.2.6.8 and 6.1.1.4'
Bi Bi -4.1077 10.2566 'International Tables Vol C Tables 4.2.6.8 and 6.1.1.4'

loop_
_geom_angle_atom_site_label_1
_geom_angle_atom_site_label_2
_geom_angle_atom_site_label_3
_geom_angle
_geom_angle_site_symmetry_1
_geom_angle_site_symmetry_3
I2 Bi1 I1 94.130(11) . .
I3 Bi1 I1 95.036(11) . .
I3 Bi1 I2 92.122(11) . .
O11 Bi1 I1 169.25(7) . .
O11 Bi1 I2 96.01(7) . .
O11 Bi1 I3 81.05(7) . .
O11 Bi1 O13 70.70(9) . .
O13 Bi1 I1 99.04(6) . .
O13 Bi1 I2 166.63(6) . .
O13 Bi1 I3 84.52(7) . .
O1 Mo1 O1C 164.23(13) . .
O1 Mo1 O11 104.66(15) . .
O1 Mo1 O14 94.74(13) . 3
O1 Mo1 O15 102.97(14) . .
O1 Mo1 O18 103.97(14) . .
O11 Mo1 O1C 91.06(12) . .
O11 Mo1 O14 160.50(13) . 3
O11 Mo1 O15 95.83(14) . .
O11 Mo1 O18 98.23(14) . .
O14 Mo1 O1C 69.51(10) 3 .
O15 Mo1 O1C 73.67(11) . .
O15 Mo1 O14 77.55(12) . 3
O18 Mo1 O1C 74.39(11) . .
O18 Mo1 O14 78.66(12) . 3
O18 Mo1 O15 145.20(13) . .
O2 Mo2 O1C 163.70(13) . .
O2 Mo2 O12 105.45(15) . .
O2 Mo2 O15 102.64(14) . .
O2 Mo2 O16 100.17(13) . .
O2 Mo2 O17 91.92(13) . 3
O12 Mo2 O1C 90.20(12) . .
O12 Mo2 O15 101.56(14) . .
O12 Mo2 O16 94.57(13) . .
O12 Mo2 O17 159.64(12) . 3
O15 Mo2 O1C 78.06(11) . .
O15 Mo2 O16 147.27(12) . .
O15 Mo2 O17 84.48(12) . 3
O16 Mo2 O1C 73.56(11) . .
O16 Mo2 O17 71.54(10) . 3
O17 Mo2 O1C 71.87(10) 3 .
O3 Mo3 O1C 96.69(13) . .
O3 Mo3 O1C 172.49(12) . 3
O3 Mo3 O14 105.65(14) . .
O3 Mo3 O16 100.40(13) . .
O3 Mo3 O17 101.11(13) . .
O1C Mo3 O1C 75.82(12) . 3
O14 Mo3 O1C 157.66(12) . .
O14 Mo3 O1C 81.85(12) . 3
O14 Mo3 O16 96.40(13) . .
O14 Mo3 O17 96.40(13) . .
O16 Mo3 O1C 79.03(11) . .
O16 Mo3 O1C 77.98(11) . 3
O17 Mo3 O1C 79.23(11) . .
O17 Mo3 O1C 78.14(11) . 3
O17 Mo3 O16 150.92(11) . .
O4 Mo4 O1C 164.51(13) . .
O4 Mo4 O13 105.52(15) . .
O4 Mo4 O16 93.18(13) . 3
O4 Mo4 O17 100.26(13) . .
O4 Mo4 O18 103.32(14) . .
O13 Mo4 O1C 89.24(12) . .
O13 Mo4 O16 158.84(12) . 3
O13 Mo4 O17 94.80(13) . .
O13 Mo4 O18 100.47(14) . .
O16 Mo4 O1C 71.50(10) 3 .
O17 Mo4 O1C 73.30(10) . .
O17 Mo4 O16 71.75(10) . 3
O18 Mo4 O1C 78.00(11) . .
O18 Mo4 O16 84.38(12) . 3
O18 Mo4 O17 147.17(12) . .
Mo2 O1C Mo1 85.89(9) . .
Mo2 O1C Mo4 163.21(14) . .
Mo3 O1C Mo1 164.46(14) . .
Mo3 O1C Mo1 91.35(9) 3 .
Mo3 O1C Mo2 92.65(10) . .
Mo3 O1C Mo2 97.22(10) 3 .
Mo3 O1C Mo3 104.18(12) . 3
Mo3 O1C Mo4 92.25(10) . .
Mo3 O1C Mo4 97.12(10) 3 .
Mo4 O1C Mo1 85.10(9) . .
Mo1 O11 Bi1 136.67(16) . .
Mo4 O13 Bi1 137.67(15) . .
Mo3 O14 Mo1 117.29(14) . 3
Mo2 O15 Mo1 117.43(15) . .
Mo2 O16 Mo4 103.98(12) . 3
Mo3 O16 Mo2 108.20(13) . .
Mo3 O16 Mo4 110.58(13) . 3
Mo3 O17 Mo2 109.87(13) . 3
Mo3 O17 Mo4 108.81(13) . .
Mo4 O17 Mo2 103.97(12) . 3
Mo4 O18 Mo1 117.64(15) . .
C121 N1 C111 108.4(3) . .
C121 N1 C141 110.5(4) . .
C131 N1 C111 110.0(4) . .
C131 N1 C121 110.1(4) . .
C131 N1 C141 108.0(3) . .
C141 N1 C111 109.9(4) . .
C211 N2 C241 106.4(4) . .
C221 N2 C211 110.9(4) . .
C221 N2 C241 111.4(4) . .
C231 N2 C211 110.7(4) . .
C231 N2 C221 106.4(4) . .
C231 N2 C241 111.2(4) . .
N1 C111 H11A 108.8 . .
N1 C111 H11B 108.8 . .
N1 C111 C112 113.7(4) . .
H11A C111 H11B 107.7 . .
C112 C111 H11A 108.8 . .
C112 C111 H11B 108.8 . .
C111 C112 H11C 109.2 . .
C111 C112 H11D 109.2 . .
C111 C112 C113 112.1(4) . .
H11C C112 H11D 107.9 . .
C113 C112 H11C 109.2 . .
C113 C112 H11D 109.2 . .
C112 C113 H11E 108.9 . .
C112 C113 H11F 108.9 . .
H11E C113 H11F 107.7 . .
C114 C113 C112 113.2(4) . .
C114 C113 H11E 108.9 . .
C114 C113 H11F 108.9 . .
C113 C114 H11G 109.5 . .
C113 C114 H11H 109.5 . .
C113 C114 H11I 109.5 . .
H11G C114 H11H 109.5 . .
H11G C114 H11I 109.5 . .
H11H C114 H11I 109.5 . .
N1 C121 H12A 108.8 . .
N1 C121 H12B 108.8 . .
N1 C121 C122 114.0(4) . .
H12A C121 H12B 107.7 . .
C122 C121 H12A 108.8 . .
C122 C121 H12B 108.8 . .
C121 C122 H12C 109.3 . .
C121 C122 H12D 109.3 . .
H12C C122 H12D 107.9 . .
C123 C122 C121 111.7(4) . .
C123 C122 H12C 109.3 . .
C123 C122 H12D 109.3 . .
C122 C123 H12E 109.5 . .
C122 C123 H12F 109.5 . .
C122 C123 C124 110.9(4) . .
H12E C123 H12F 108.1 . .
C124 C123 H12E 109.5 . .
C124 C123 H12F 109.5 . .
C123 C124 H12G 109.5 . .
C123 C124 H12H 109.5 . .
C123 C124 H12I 109.5 . .
H12G C124 H12H 109.5 . .
H12G C124 H12I 109.5 . .
H12H C124 H12I 109.5 . .
N1 C131 H13A 108.2 . .
N1 C131 H13B 108.2 . .
H13A C131 H13B 107.4 . .
C132 C131 N1 116.2(4) . .
C132 C131 H13A 108.2 . .
C132 C131 H13B 108.2 . .
C131 C132 H13C 109.6 . .
C131 C132 H13D 109.6 . .
H13C C132 H13D 108.1 . .
C133 C132 C131 110.2(4) . .
C133 C132 H13C 109.6 . .
C133 C132 H13D 109.6 . .
C132 C133 H13E 109.2 . .
C132 C133 H13F 109.2 . .
C132 C133 C134 111.9(4) . .
H13E C133 H13F 107.9 . .
C134 C133 H13E 109.2 . .
C134 C133 H13F 109.2 . .
C133 C134 H13G 109.5 . .
C133 C134 H13H 109.5 . .
C133 C134 H13I 109.5 . .
H13G C134 H13H 109.5 . .
H13G C134 H13I 109.5 . .
H13H C134 H13I 109.5 . .
N1 C141 H14A 108.7 . .
N1 C141 H14B 108.7 . .
N1 C141 C142 114.4(4) . .
H14A C141 H14B 107.6 . .
C142 C141 H14A 108.7 . .
C142 C141 H14B 108.7 . .
C141 C142 H14C 109.1 . .
C141 C142 H14D 109.1 . .
H14C C142 H14D 107.9 . .
C143 C142 C141 112.3(4) . .
C143 C142 H14C 109.1 . .
C143 C142 H14D 109.1 . .
C142 C143 H14E 109.2 . .
C142 C143 H14F 109.2 . .
C142 C143 C144 112.2(4) . .
H14E C143 H14F 107.9 . .
C144 C143 H14E 109.2 . .
C144 C143 H14F 109.2 . .
C143 C144 H14G 109.5 . .
C143 C144 H14H 109.5 . .
C143 C144 H14I 109.5 . .
H14G C144 H14H 109.5 . .
H14G C144 H14I 109.5 . .
H14H C144 H14I 109.5 . .
N2 C211 H21A 108.2 . .
N2 C211 H21B 108.2 . .
H21A C211 H21B 107.3 . .
C212 C211 N2 116.5(4) . .
C212 C211 H21A 108.2 . .
C212 C211 H21B 108.2 . .
C211 C212 H21M 111.3 . .
C211 C212 H21N 97.0 . .
C211 C212 C213 110.4(6) . .
H21M C212 H21N 96.0 . .
C213 C212 H21M 103.1 . .
C213 C212 H21N 137.4 . .
C215 C212 C211 114.2(6) . .
C215 C212 H21M 130.3 . .
C215 C212 H21N 97.3 . .
C215 C212 C213 42.1(6) . .
C212 C213 H21C 108.8 . .
C212 C213 H21D 108.8 . .
H21C C213 H21D 107.7 . .
C214 C213 C212 113.7(9) . .
C214 C213 H21C 108.8 . .
C214 C213 H21D 108.8 . .
C212 C215 H21H 110.2 . .
C212 C215 H21I 110.2 . .
C212 C215 C216 107.5(9) . .
H21H C215 H21I 108.5 . .
C216 C215 H21H 110.2 . .
C216 C215 H21I 110.2 . .
C215 C216 H21J 109.5 . .
C215 C216 H21K 109.5 . .
C215 C216 H21L 109.5 . .
H21J C216 H21K 109.5 . .
H21J C216 H21L 109.5 . .
H21K C216 H21L 109.5 . .
N2 C221 H22A 108.2 . .
N2 C221 H22B 108.2 . .
N2 C221 C222 116.2(4) . .
H22A C221 H22B 107.4 . .
C222 C221 H22A 108.2 . .
C222 C221 H22B 108.2 . .
C221 C222 H22C 109.4 . .
C221 C222 H22D 109.4 . .
H22C C222 H22D 108.0 . .
C223 C222 C221 111.1(5) . .
C223 C222 H22C 109.4 . .
C223 C222 H22D 109.4 . .
C222 C223 H22E 108.8 . .
C222 C223 H22F 108.8 . .
H22E C223 H22F 107.7 . .
C224 C223 C222 114.0(5) . .
C224 C223 H22E 108.8 . .
C224 C223 H22F 108.8 . .
C223 C224 H22G 109.5 . .
C223 C224 H22H 109.5 . .
C223 C224 H22I 109.5 . .
H22G C224 H22H 109.5 . .
H22G C224 H22I 109.5 . .
H22H C224 H22I 109.5 . .
N2 C231 H23A 108.2 . .
N2 C231 H23B 108.2 . .
H23A C231 H23B 107.3 . .
C232 C231 N2 116.4(4) . .
C232 C231 H23A 108.2 . .
C232 C231 H23B 108.2 . .
C231 C232 H23C 109.7 . .
C231 C232 H23D 109.7 . .
C231 C232 C233 109.8(4) . .
H23C C232 H23D 108.2 . .
C233 C232 H23C 109.7 . .
C233 C232 H23D 109.7 . .
C232 C233 H23E 108.9 . .
C232 C233 H23F 108.9 . .
H23E C233 H23F 107.7 . .
C234 C233 C232 113.3(5) . .
C234 C233 H23E 108.9 . .
C234 C233 H23F 108.9 . .
C233 C234 H23G 109.5 . .
C233 C234 H23H 109.5 . .
C233 C234 H23I 109.5 . .
H23G C234 H23H 109.5 . .
H23G C234 H23I 109.5 . .
H23H C234 H23I 109.5 . .
N2 C241 H24A 108.3 . .
N2 C241 H24B 108.3 . .
H24A C241 H24B 107.4 . .
C242 C241 N2 116.0(4) . .
C242 C241 H24A 108.3 . .
C242 C241 H24B 108.3 . .
C241 C242 H24C 109.6 . .
C241 C242 H24D 109.6 . .
C241 C242 C243 110.2(4) . .
H24C C242 H24D 108.1 . .
C243 C242 H24C 109.6 . .
C243 C242 H24D 109.6 . .
C242 C243 H24E 109.3 . .
C242 C243 H24F 109.3 . .
C242 C243 C244 111.8(4) . .
H24E C243 H24F 107.9 . .
C244 C243 H24E 109.3 . .
C244 C243 H24F 109.3 . .
C243 C244 H24G 109.5 . .
C243 C244 H24H 109.5 . .
C243 C244 H24I 109.5 . .
H24G C244 H24H 109.5 . .
H24G C244 H24I 109.5 . .
H24H C244 H24I 109.5 . .

loop_
_geom_bond_atom_site_label_1
_geom_bond_atom_site_label_2
_geom_bond_distance
_geom_bond_site_symmetry_2
Bi1 I1 2.9338(4) .
Bi1 I2 2.9089(4) .
Bi1 I3 2.8774(4) .
Bi1 O11 2.630(3) .
Bi1 O13 2.673(3) .
Mo1 O1 1.699(3) .
Mo1 O1C 2.469(3) .
Mo1 O11 1.730(3) .
Mo1 O14 2.228(3) 3
Mo1 O15 1.930(3) .
Mo1 O18 1.913(3) .
Mo2 O2 1.694(3) .
Mo2 O1C 2.320(3) .
Mo2 O12 1.723(3) .
Mo2 O15 1.890(3) .
Mo2 O16 2.022(3) .
Mo2 O17 2.268(3) 3
Mo3 O3 1.692(3) .
Mo3 O1C 2.137(3) .
Mo3 O1C 2.296(3) 3
Mo3 O14 1.755(3) .
Mo3 O16 1.961(3) .
Mo3 O17 1.957(3) .
Mo4 O4 1.695(3) .
Mo4 O1C 2.341(3) .
Mo4 O13 1.723(3) .
Mo4 O16 2.263(3) 3
Mo4 O17 2.016(3) .
Mo4 O18 1.890(3) .
O1C Mo3 2.296(3) 3
O14 Mo1 2.228(3) 3
O16 Mo4 2.263(3) 3
O17 Mo2 2.268(3) 3
N1 C111 1.528(6) .
N1 C121 1.522(6) .
N1 C131 1.515(6) .
N1 C141 1.522(6) .
N2 C211 1.521(6) .
N2 C221 1.520(6) .
N2 C231 1.518(6) .
N2 C241 1.521(6) .
C111 H11A 0.9900 .
C111 H11B 0.9900 .
C111 C112 1.530(6) .
C112 H11C 0.9900 .
C112 H11D 0.9900 .
C112 C113 1.531(7) .
C113 H11E 0.9900 .
C113 H11F 0.9900 .
C113 C114 1.512(7) .
C114 H11G 0.9800 .
C114 H11H 0.9800 .
C114 H11I 0.9800 .
C121 H12A 0.9900 .
C121 H12B 0.9900 .
C121 C122 1.527(6) .
C122 H12C 0.9900 .
C122 H12D 0.9900 .
C122 C123 1.524(7) .
C123 H12E 0.9900 .
C123 H12F 0.9900 .
C123 C124 1.524(7) .
C124 H12G 0.9800 .
C124 H12H 0.9800 .
C124 H12I 0.9800 .
C131 H13A 0.9900 .
C131 H13B 0.9900 .
C131 C132 1.513(7) .
C132 H13C 0.9900 .
C132 H13D 0.9900 .
C132 C133 1.513(7) .
C133 H13E 0.9900 .
C133 H13F 0.9900 .
C133 C134 1.522(7) .
C134 H13G 0.9800 .
C134 H13H 0.9800 .
C134 H13I 0.9800 .
C141 H14A 0.9900 .
C141 H14B 0.9900 .
C141 C142 1.524(6) .
C142 H14C 0.9900 .
C142 H14D 0.9900 .
C142 C143 1.494(7) .
C143 H14E 0.9900 .
C143 H14F 0.9900 .
C143 C144 1.518(7) .
C144 H14G 0.9800 .
C144 H14H 0.9800 .
C144 H14I 0.9800 .
C211 H21A 0.9900 .
C211 H21B 0.9900 .
C211 C212 1.513(7) .
C212 H21M 0.9131 .
C212 H21N 0.9903 .
C212 C213 1.680(13) .
C212 C215 1.413(11) .
C213 H21C 0.9900 .
C213 H21D 0.9900 .
C213 C214 1.473(16) .
C214 H21E 0.9800 .
C214 H21F 0.9800 .
C214 H21G 0.9800 .
C215 H21H 0.9900 .
C215 H21I 0.9900 .
C215 C216 1.509(17) .
C216 H21J 0.9800 .
C216 H21K 0.9800 .
C216 H21L 0.9800 .
C221 H22A 0.9900 .
C221 H22B 0.9900 .
C221 C222 1.521(7) .
C222 H22C 0.9900 .
C222 H22D 0.9900 .
C222 C223 1.511(8) .
C223 H22E 0.9900 .
C223 H22F 0.9900 .
C223 C224 1.508(8) .
C224 H22G 0.9800 .
C224 H22H 0.9800 .
C224 H22I 0.9800 .
C231 H23A 0.9900 .
C231 H23B 0.9900 .
C231 C232 1.513(7) .
C232 H23C 0.9900 .
C232 H23D 0.9900 .
C232 C233 1.521(7) .
C233 H23E 0.9900 .
C233 H23F 0.9900 .
C233 C234 1.514(8) .
C234 H23G 0.9800 .
C234 H23H 0.9800 .
C234 H23I 0.9800 .
C241 H24A 0.9900 .
C241 H24B 0.9900 .
C241 C242 1.516(7) .
C242 H24C 0.9900 .
C242 H24D 0.9900 .
C242 C243 1.524(7) .
C243 H24E 0.9900 .
C243 H24F 0.9900 .
C243 C244 1.535(7) .
C244 H24G 0.9800 .
C244 H24H 0.9800 .
C244 H24I 0.9800 .
